data_7110977
loop_
_publ_author_name
'Kou, Hui-Zhong'
'Gao, Song'
'Ma, Bao-Qing'
'Liao, Dai-Zheng'

_publ_section_title
;
 A cyano-bridged molecular magnet with a novel two-dimensional brick wall
 structure
;
_journal_issue 14
_journal_name_full 'Chemical Communications'
_journal_page_first 1309
_journal_paper_doi 10.1039/b003089i
_journal_year 2000
_chemical_formula_sum 'C48 H114 Fe2 N30 Ni3 O12'
_chemical_formula_weight 1591.52
_chemical_name_systematic
; 
 ? 
;
_space_group_IT_number 2
_symmetry_cell_setting triclinic
_symmetry_space_group_name_Hall '-P 1'
_symmetry_space_group_name_H-M 'P -1'
_atom_sites_solution_hydrogens geom
_atom_sites_solution_primary direct
_atom_sites_solution_secondary difmap
_audit_creation_method SHELXL-97
_cell_angle_alpha 102.06(3)
_cell_angle_beta 101.24(3)
_cell_angle_gamma 92.67(3)
_cell_formula_units_Z 1
_cell_length_a 10.018(2)
_cell_length_b 13.861(3)
_cell_length_c 15.162(3)
_cell_measurement_temperature 293(2)
_cell_volume 2011.0(8)
_computing_cell_refinement 'HKL Scalepack'
_computing_data_collection 'NONIUS Kappa CCD'
_computing_data_reduction 'HKL Denzo & Maxus'
_computing_molecular_graphics 'Siemens SHELXL (1990)'
_computing_publication_material 'Siemens SHELXL-97'
_computing_structure_refinement 'SHELXL-97 (Sheldrick, 1997)'
_computing_structure_solution 'SHELXS-97 (Sheldrick, 1990)'
_diffrn_ambient_temperature 293(2)
_diffrn_detector_area_resol_mean 0.71
_diffrn_measured_fraction_theta_full 0.989
_diffrn_measured_fraction_theta_max 0.989
_diffrn_measurement_device_type 'NONIUS Kappa CCD'
_diffrn_measurement_method CCD
_diffrn_radiation_monochromator graphite
_diffrn_radiation_source 'fine-focus sealed tube'
_diffrn_radiation_type MoK\a
_diffrn_radiation_wavelength 0.71073
_diffrn_reflns_av_R_equivalents 0.2777
_diffrn_reflns_av_sigmaI/netI 0.3537
_diffrn_reflns_limit_h_max 11
_diffrn_reflns_limit_h_min -11
_diffrn_reflns_limit_k_max 16
_diffrn_reflns_limit_k_min -16
_diffrn_reflns_limit_l_max 18
_diffrn_reflns_limit_l_min -18
_diffrn_reflns_number 26679
_diffrn_reflns_theta_full 25.00
_diffrn_reflns_theta_max 25.00
_diffrn_reflns_theta_min 3.47
_exptl_absorpt_coefficient_mu 1.108
_exptl_absorpt_correction_T_max 0.916
_exptl_absorpt_correction_T_min 0.855
_exptl_absorpt_correction_type SORTAV
_exptl_crystal_colour 'red brown'
_exptl_crystal_density_diffrn 1.314
_exptl_crystal_density_method 'not measured'
_exptl_crystal_description prismatic
_exptl_crystal_F_000 844
_exptl_crystal_size_max 0.17
_exptl_crystal_size_mid 0.13
_exptl_crystal_size_min 0.08
_refine_diff_density_max 0.741
_refine_diff_density_min -0.652
_refine_diff_density_rms 0.102
_refine_ls_extinction_method none
_refine_ls_goodness_of_fit_ref 0.916
_refine_ls_hydrogen_treatment mixed
_refine_ls_matrix_type full
_refine_ls_number_parameters 433
_refine_ls_number_reflns 7004
_refine_ls_number_restraints 0
_refine_ls_restrained_S_all 0.916
_refine_ls_R_factor_all 0.2819
_refine_ls_R_factor_gt 0.0850
_refine_ls_shift/su_max 0.000
_refine_ls_shift/su_mean 0.000
_refine_ls_structure_factor_coef Fsqd
_refine_ls_weighting_details 'calc w=1/[\s^2^(Fo^2^)+(0.1011P)^2^+0.0000P] where P=(Fo^2^+2Fc^2^)/3'
_refine_ls_weighting_scheme calc
_refine_ls_wR_factor_gt 0.1742
_refine_ls_wR_factor_ref 0.2489
_reflns_number_gt 2227
_reflns_number_total 7004
_reflns_threshold_expression >2sigma(I)
_cod_data_source_file b003089isup1.cif
_cod_data_source_block B003089I
_cod_original_cell_volume 2011.0(7)
_cod_original_sg_symbol_H-M P-1
_cod_database_code 7110977

loop_
_symmetry_equiv_pos_as_xyz
'x, y, z'
'-x, -y, -z'

loop_
_atom_site_label
_atom_site_type_symbol
_atom_site_fract_x
_atom_site_fract_y
_atom_site_fract_z
_atom_site_U_iso_or_equiv
_atom_site_adp_type
_atom_site_occupancy
_atom_site_symmetry_multiplicity
_atom_site_calc_flag
_atom_site_refinement_flags
Fe Fe 0.33443(15) 0.28106(10) 0.18608(10) 0.0443(5) Uani 1 1 d .
Ni2 Ni 0.0000 0.0000 0.0000 0.0473(6) Uani 1 2 d S
Ni3 Ni 0.5000 0.5000 0.0000 0.0436(6) Uani 1 2 d S
Ni1 Ni 0.5000 0.5000 0.5000 0.0571(7) Uani 1 2 d S
N5 N 0.1659(11) 0.2164(8) 0.3168(7) 0.085(4) Uani 1 1 d .
C2 C 0.4680(12) 0.1946(8) 0.2118(9) 0.057(4) Uani 1 1 d .
N1 N 0.1642(9) 0.1131(6) 0.0335(7) 0.060(3) Uani 1 1 d .
N4 N 0.4781(9) 0.4392(7) 0.3557(7) 0.061(3) Uani 1 1 d .
N3 N 0.4769(9) 0.3750(6) 0.0568(7) 0.054(3) Uani 1 1 d .
C1 C 0.2336(10) 0.1771(7) 0.0893(8) 0.044(3) Uani 1 1 d .
N2 N 0.5512(12) 0.1426(8) 0.2283(8) 0.081(3) Uani 1 1 d .
C4 C 0.4275(11) 0.3806(9) 0.2877(9) 0.055(3) Uani 1 1 d .
C5 C 0.2293(13) 0.2382(8) 0.2667(8) 0.061(4) Uani 1 1 d .
C3 C 0.4302(11) 0.3325(8) 0.1043(8) 0.054(3) Uani 1 1 d .
N10 N 0.1419(8) -0.1004(6) 0.0156(7) 0.056(3) Uani 1 1 d .
H12 H 0.2243 -0.0647 0.0394 0.067 Uiso 1 1 calc R
N13 N 0.3090(8) 0.5349(6) 0.0213(6) 0.042(2) Uani 1 1 d .
N8 N 0.3376(9) 0.5850(7) 0.4760(6) 0.064(3) Uani 1 1 d .
H8 H 0.3354 0.6267 0.5306 0.077 Uiso 1 1 calc R
C6 C 0.2014(12) 0.3720(9) 0.1569(9) 0.055(4) Uani 1 1 d .
N11 N -0.0136(9) 0.0309(7) 0.1363(6) 0.058(3) Uani 1 1 d .
H11 H 0.0595 0.0738 0.1685 0.070 Uiso 1 1 calc R
N9 N 0.4759(14) 0.7126(8) 0.4340(8) 0.078(3) Uani 1 1 d .
N7 N 0.6461(10) 0.6110(7) 0.5001(7) 0.065(3) Uani 1 1 d .
H10 H 0.6636 0.6537 0.5563 0.078 Uiso 1 1 calc R
N14 N 0.5747(9) 0.5906(6) 0.1288(6) 0.050(3) Uani 1 1 d .
H14 H 0.6080 0.6498 0.1211 0.061 Uiso 1 1 calc R
C16 C 0.1188(13) -0.1594(9) 0.0819(12) 0.083(4) Uani 1 1 d .
H9A H 0.0363 -0.2035 0.0547 0.100 Uiso 1 1 calc R
H9B H 0.1940 -0.2005 0.0902 0.100 Uiso 1 1 calc R
C20 C 0.3352(10) 0.6223(8) 0.0991(8) 0.055(3) Uani 1 1 d .
H13A H 0.2540 0.6317 0.1247 0.066 Uiso 1 1 calc R
H13B H 0.3568 0.6811 0.0775 0.066 Uiso 1 1 calc R
C21 C 0.4540(10) 0.6074(8) 0.1733(8) 0.052(3) Uani 1 1 d .
H14A H 0.4741 0.6655 0.2237 0.062 Uiso 1 1 calc R
H14B H 0.4314 0.5507 0.1975 0.062 Uiso 1 1 calc R
C9 C 0.3517(14) 0.6471(10) 0.4093(8) 0.075(4) Uani 1 1 d .
H19A H 0.3482 0.6040 0.3495 0.090 Uiso 1 1 calc R
H19B H 0.2743 0.6865 0.4035 0.090 Uiso 1 1 calc R
N15 N 0.8039(8) 0.5264(7) 0.1420(6) 0.056(3) Uani 1 1 d .
O4 O 0.2250(9) 0.7085(7) 0.6371(6) 0.106(3) Uani 1 1 d .
O6 O -0.0737(9) 0.4025(7) 0.2741(7) 0.109(3) Uani 1 1 d .
N12 N 0.1057(13) -0.1068(9) 0.1710(9) 0.082(4) Uani 1 1 d .
N6 N 0.1242(11) 0.4283(9) 0.1370(9) 0.090(4) Uani 1 1 d .
C23 C 0.8895(12) 0.6109(9) 0.1347(9) 0.075(4) Uani 1 1 d .
H17A H 0.8317 0.6570 0.1094 0.090 Uiso 1 1 calc R
H17B H 0.9484 0.5884 0.0922 0.090 Uiso 1 1 calc R
C13 C -0.1356(14) 0.0816(10) 0.1422(9) 0.079(4) Uani 1 1 d .
H7A H -0.1307 0.1177 0.2050 0.095 Uiso 1 1 calc R
H7B H -0.2155 0.0341 0.1242 0.095 Uiso 1 1 calc R
C10 C 0.5966(16) 0.6679(11) 0.4279(9) 0.083(5) Uani 1 1 d .
H20A H 0.6680 0.7189 0.4309 0.099 Uiso 1 1 calc R
H20B H 0.5835 0.6231 0.3678 0.099 Uiso 1 1 calc R
C22 C 0.6876(12) 0.5483(9) 0.1852(8) 0.063(4) Uani 1 1 d .
H16A H 0.7196 0.5949 0.2439 0.076 Uiso 1 1 calc R
H16B H 0.6508 0.4878 0.1978 0.076 Uiso 1 1 calc R
C19 C 0.2195(12) 0.5560(8) -0.0628(9) 0.064(4) Uani 1 1 d .
H15A H 0.1321 0.5731 -0.0485 0.076 Uiso 1 1 calc R
H15B H 0.2614 0.6129 -0.0784 0.076 Uiso 1 1 calc R
C14 C 0.1458(13) -0.1525(10) -0.0784(11) 0.084(4) Uani 1 1 d .
H8A H 0.0707 -0.2040 -0.1007 0.101 Uiso 1 1 calc R
H8B H 0.2306 -0.1837 -0.0779 0.101 Uiso 1 1 calc R
C8 C 0.7693(14) 0.5599(10) 0.4894(10) 0.083(4) Uani 1 1 d .
H24A H 0.8486 0.6080 0.5069 0.099 Uiso 1 1 calc R
H24B H 0.7612 0.5268 0.4253 0.099 Uiso 1 1 calc R
C7 C 0.2116(12) 0.5164(10) 0.4500(9) 0.084(4) Uani 1 1 d .
H23A H 0.1961 0.4835 0.3854 0.101 Uiso 1 1 calc R
H23B H 0.1333 0.5527 0.4601 0.101 Uiso 1 1 calc R
C17 C 0.2359(16) -0.0515(11) 0.2284(13) 0.112(6) Uani 1 1 d .
H11A H 0.2810 -0.0182 0.1905 0.134 Uiso 1 1 calc R
H11B H 0.2153 -0.0014 0.2777 0.134 Uiso 1 1 calc R
C15 C -0.0137(14) -0.0533(10) 0.1772(9) 0.075(4) Uani 1 1 d .
H10A H -0.0948 -0.0977 0.1467 0.090 Uiso 1 1 calc R
H10B H -0.0180 -0.0314 0.2416 0.090 Uiso 1 1 calc R
C11 C 0.4803(18) 0.7913(10) 0.5151(11) 0.115(6) Uani 1 1 d .
H21A H 0.3908 0.8157 0.5130 0.138 Uiso 1 1 calc R
H21B H 0.5036 0.7651 0.5702 0.138 Uiso 1 1 calc R
O2 O 0.4642(10) -0.0451(10) 0.0659(10) 0.172(5) Uani 1 1 d .
O3 O 0.6284(12) 0.8122(7) 0.1362(10) 0.169(6) Uani 1 1 d .
O5 O -0.0089(16) 0.1754(15) 0.4337(12) 0.261(9) Uani 1 1 d .
C24 C 0.9772(16) 0.6645(12) 0.2270(11) 0.141(7) Uani 1 1 d .
H18A H 1.0305 0.7200 0.2188 0.211 Uiso 1 1 calc R
H18B H 1.0371 0.6199 0.2514 0.211 Uiso 1 1 calc R
H18C H 0.9194 0.6873 0.2692 0.211 Uiso 1 1 calc R
O1 O 0.710(2) -0.063(3) 0.298(2) 0.47(2) Uani 1 1 d .
C18 C 0.322(2) -0.1125(15) 0.2654(17) 0.208(11) Uani 1 1 d .
H12A H 0.4030 -0.0742 0.3031 0.312 Uiso 1 1 calc R
H12B H 0.3459 -0.1604 0.2168 0.312 Uiso 1 1 calc R
H12C H 0.2772 -0.1462 0.3025 0.312 Uiso 1 1 calc R
C12 C 0.577(3) 0.8697(14) 0.5197(14) 0.279(17) Uani 1 1 d .
H22A H 0.5769 0.9209 0.5731 0.418 Uiso 1 1 calc R
H22B H 0.5539 0.8957 0.4653 0.418 Uiso 1 1 calc R
H22C H 0.6660 0.8461 0.5237 0.418 Uiso 1 1 calc R

loop_
_atom_site_aniso_label
_atom_site_aniso_U_11
_atom_site_aniso_U_22
_atom_site_aniso_U_33
_atom_site_aniso_U_23
_atom_site_aniso_U_13
_atom_site_aniso_U_12
Fe 0.0456(10) 0.0420(9) 0.0412(11) 0.0041(8) 0.0077(8) -0.0104(8)
Ni2 0.0443(12) 0.0384(12) 0.0532(15) 0.0018(10) 0.0069(11) -0.0057(10)
Ni3 0.0452(13) 0.0429(12) 0.0449(14) 0.0119(10) 0.0130(11) -0.0002(10)
Ni1 0.0612(14) 0.0615(14) 0.0405(14) -0.0004(11) 0.0085(11) -0.0133(12)
N5 0.106(9) 0.086(8) 0.060(8) 0.016(7) 0.019(7) -0.032(7)
C2 0.052(8) 0.038(7) 0.079(10) 0.015(7) 0.005(8) 0.001(6)
N1 0.060(6) 0.036(6) 0.081(8) 0.010(5) 0.011(6) -0.009(5)
N4 0.053(6) 0.077(7) 0.055(7) 0.024(6) 0.006(6) -0.001(6)
N3 0.054(6) 0.053(6) 0.059(7) 0.018(5) 0.016(5) 0.010(5)
C1 0.047(7) 0.030(6) 0.063(9) 0.020(6) 0.015(6) 0.009(6)
N2 0.086(9) 0.077(8) 0.073(9) 0.010(7) 0.011(7) 0.004(7)
C4 0.041(7) 0.066(8) 0.057(9) 0.022(7) 0.001(7) -0.005(6)
C5 0.087(10) 0.042(7) 0.045(9) 0.014(6) -0.007(7) -0.013(7)
C3 0.052(8) 0.055(8) 0.037(8) -0.012(6) -0.004(6) 0.001(6)
N10 0.046(6) 0.045(6) 0.069(8) 0.002(6) 0.006(5) 0.001(5)
N13 0.049(6) 0.048(5) 0.024(5) 0.001(4) 0.002(5) 0.007(4)
N8 0.062(7) 0.071(7) 0.051(7) 0.004(6) -0.001(5) -0.001(6)
C6 0.047(8) 0.061(9) 0.060(9) 0.015(7) 0.016(7) -0.001(7)
N11 0.046(6) 0.063(7) 0.064(7) 0.019(6) 0.004(5) 0.004(5)
N9 0.103(10) 0.064(8) 0.066(9) 0.007(7) 0.024(8) -0.009(8)
N7 0.060(7) 0.072(7) 0.051(7) -0.002(6) 0.006(6) -0.009(6)
N14 0.048(6) 0.052(6) 0.056(7) 0.014(5) 0.017(5) 0.005(5)
C16 0.074(10) 0.054(9) 0.124(14) 0.043(10) 0.005(10) 0.000(7)
C20 0.042(7) 0.069(8) 0.062(9) 0.016(7) 0.026(7) 0.016(6)
C21 0.045(7) 0.059(8) 0.056(8) 0.015(6) 0.014(7) 0.021(6)
C9 0.101(11) 0.091(10) 0.035(8) 0.024(8) 0.011(8) 0.012(9)
N15 0.038(5) 0.079(7) 0.049(7) 0.015(6) 0.006(5) -0.008(5)
O4 0.104(7) 0.129(8) 0.078(7) -0.005(6) 0.035(6) 0.009(6)
O6 0.098(7) 0.144(9) 0.097(8) 0.038(7) 0.034(6) 0.015(6)
N12 0.081(9) 0.090(9) 0.068(9) 0.027(7) -0.008(8) -0.024(8)
N6 0.058(8) 0.103(10) 0.114(11) 0.040(8) 0.017(7) 0.000(7)
C23 0.066(8) 0.072(9) 0.087(11) 0.015(8) 0.023(8) -0.013(8)
C13 0.073(10) 0.089(10) 0.069(10) -0.004(9) 0.026(8) -0.014(9)
C10 0.100(12) 0.086(11) 0.053(10) 0.008(9) 0.011(10) -0.028(10)
C22 0.059(8) 0.073(9) 0.058(9) 0.010(7) 0.016(7) 0.000(7)
C19 0.061(8) 0.053(8) 0.070(10) 0.004(7) 0.011(8) -0.007(7)
C14 0.065(9) 0.075(10) 0.097(13) -0.016(10) 0.013(9) 0.016(8)
C8 0.075(10) 0.081(10) 0.081(11) -0.002(9) 0.016(9) -0.017(9)
C7 0.060(9) 0.099(10) 0.074(10) 0.011(9) -0.015(8) -0.022(8)
C17 0.082(12) 0.092(12) 0.165(18) 0.053(12) 0.008(12) 0.014(10)
C15 0.075(11) 0.083(11) 0.062(10) 0.015(8) 0.004(8) 0.001(9)
C11 0.186(17) 0.059(10) 0.087(13) -0.003(9) 0.028(12) -0.021(11)
O2 0.096(8) 0.205(13) 0.222(15) 0.069(11) 0.032(9) -0.009(9)
O3 0.164(11) 0.082(7) 0.262(17) 0.018(9) 0.076(11) -0.009(7)
O5 0.200(15) 0.42(2) 0.235(18) 0.188(18) 0.094(13) 0.000(16)
C24 0.141(15) 0.131(14) 0.130(16) 0.003(12) 0.027(13) -0.068(13)
O1 0.33(3) 0.74(6) 0.44(4) 0.16(4) 0.28(3) -0.03(3)
C18 0.19(2) 0.16(2) 0.25(3) 0.08(2) -0.06(2) -0.037(17)
C12 0.53(5) 0.098(16) 0.14(2) 0.013(15) -0.06(3) -0.05(2)

loop_
_atom_type_symbol
_atom_type_description
_atom_type_scat_dispersion_real
_atom_type_scat_dispersion_imag
_atom_type_scat_source
C C 0.0033 0.0016 'International Tables Vol C Tables 4.2.6.8 and 6.1.1.4'
H H 0.0000 0.0000 'International Tables Vol C Tables 4.2.6.8 and 6.1.1.4'
N N 0.0061 0.0033 'International Tables Vol C Tables 4.2.6.8 and 6.1.1.4'
O O 0.0106 0.0060 'International Tables Vol C Tables 4.2.6.8 and 6.1.1.4'
Fe Fe 0.3463 0.8444 'International Tables Vol C Tables 4.2.6.8 and 6.1.1.4'
Ni Ni 0.3393 1.1124 'International Tables Vol C Tables 4.2.6.8 and 6.1.1.4'

loop_
_geom_angle_atom_site_label_1
_geom_angle_atom_site_label_2
_geom_angle_atom_site_label_3
_geom_angle
_geom_angle_site_symmetry_1
_geom_angle_site_symmetry_3
C2 Fe C4 90.6(5) . .
C2 Fe C1 89.3(5) . .
C4 Fe C1 175.9(4) . .
C2 Fe C5 92.0(5) . .
C4 Fe C5 88.3(5) . .
C1 Fe C5 87.6(4) . .
C2 Fe C6 177.8(5) . .
C4 Fe C6 89.2(5) . .
C1 Fe C6 91.0(5) . .
C5 Fe C6 90.2(5) . .
C2 Fe C3 92.6(5) . .
C4 Fe C3 90.9(4) . .
C1 Fe C3 93.1(4) . .
C5 Fe C3 175.3(5) . .
C6 Fe C3 85.2(5) . .
N10 Ni2 N10 180.0(7) . 2
N10 Ni2 N11 94.4(4) . .
N10 Ni2 N11 85.6(4) 2 .
N10 Ni2 N11 85.6(4) . 2
N10 Ni2 N11 94.4(4) 2 2
N11 Ni2 N11 180.0(5) . 2
N10 Ni2 N1 88.3(3) . .
N10 Ni2 N1 91.7(3) 2 .
N11 Ni2 N1 88.7(4) . .
N11 Ni2 N1 91.3(4) 2 .
N10 Ni2 N1 91.7(3) . 2
N10 Ni2 N1 88.3(3) 2 2
N11 Ni2 N1 91.3(4) . 2
N11 Ni2 N1 88.7(4) 2 2
N1 Ni2 N1 180.0(3) . 2
N13 Ni3 N13 180.0(4) 2_665 .
N13 Ni3 N14 94.0(3) 2_665 .
N13 Ni3 N14 86.0(3) . .
N13 Ni3 N14 86.0(3) 2_665 2_665
N13 Ni3 N14 94.0(3) . 2_665
N14 Ni3 N14 180.000(1) . 2_665
N13 Ni3 N3 91.3(3) 2_665 .
N13 Ni3 N3 88.7(3) . .
N14 Ni3 N3 92.0(3) . .
N14 Ni3 N3 88.0(3) 2_665 .
N13 Ni3 N3 88.7(3) 2_665 2_665
N13 Ni3 N3 91.3(3) . 2_665
N14 Ni3 N3 88.0(3) . 2_665
N14 Ni3 N3 92.0(3) 2_665 2_665
N3 Ni3 N3 180.0(5) . 2_665
N8 Ni1 N8 180.000(2) 2_666 .
N8 Ni1 N7 85.8(4) 2_666 .
N8 Ni1 N7 94.2(4) . .
N8 Ni1 N7 94.2(4) 2_666 2_666
N8 Ni1 N7 85.8(4) . 2_666
N7 Ni1 N7 180.000(1) . 2_666
N8 Ni1 N4 91.6(4) 2_666 2_666
N8 Ni1 N4 88.4(4) . 2_666
N7 Ni1 N4 87.2(4) . 2_666
N7 Ni1 N4 92.8(4) 2_666 2_666
N8 Ni1 N4 88.4(4) 2_666 .
N8 Ni1 N4 91.6(4) . .
N7 Ni1 N4 92.8(4) . .
N7 Ni1 N4 87.2(4) 2_666 .
N4 Ni1 N4 180.000(1) 2_666 .
N2 C2 Fe 179.1(12) . .
C1 N1 Ni2 148.5(9) . .
C4 N4 Ni1 151.4(9) . .
C3 N3 Ni3 152.1(9) . .
N1 C1 Fe 175.0(9) . .
N4 C4 Fe 173.9(10) . .
N5 C5 Fe 177.3(11) . .
N3 C3 Fe 170.2(11) . .
C14 N10 C16 118.4(11) . .
C14 N10 Ni2 105.2(7) . .
C16 N10 Ni2 112.5(8) . .
C20 N13 C19 111.6(8) . .
C20 N13 Ni3 105.0(6) . .
C19 N13 Ni3 112.5(6) . .
C9 N8 C7 114.5(10) . .
C9 N8 Ni1 113.3(8) . .
C7 N8 Ni1 106.8(7) . .
N6 C6 Fe 177.2(12) . .
C15 N11 C13 111.3(10) . .
C15 N11 Ni2 115.0(8) . .
C13 N11 Ni2 106.9(8) . .
C10 N9 C9 116.3(11) . .
C10 N9 C11 116.5(13) . .
C9 N9 C11 113.0(12) . .
C8 N7 C10 115.3(11) . .
C8 N7 Ni1 104.7(7) . .
C10 N7 Ni1 111.3(7) . .
C22 N14 C21 113.0(8) . .
C22 N14 Ni3 112.7(7) . .
C21 N14 Ni3 106.0(6) . .
N12 C16 N10 117.2(10) . .
N13 C20 C21 109.7(9) . .
N14 C21 C20 107.1(9) . .
N9 C9 N8 114.4(10) . .
C19 N15 C23 114.8(9) 2_665 .
C19 N15 C22 116.1(8) 2_665 .
C23 N15 C22 116.6(9) . .
C16 N12 C15 117.8(11) . .
C16 N12 C17 113.5(13) . .
C15 N12 C17 114.2(12) . .
N15 C23 C24 112.6(10) . .
N11 C13 C14 108.3(10) . 2
N9 C10 N7 116.2(12) . .
N15 C22 N14 114.5(9) . .
N15 C19 N13 113.5(9) 2_665 .
N10 C14 C13 110.8(10) . 2
N7 C8 C7 110.5(11) . 2_666
N8 C7 C8 107.5(10) . 2_666
C18 C17 N12 111.9(14) . .
N11 C15 N12 112.8(11) . .
C12 C11 N9 111.1(16) . .

loop_
_geom_bond_atom_site_label_1
_geom_bond_atom_site_label_2
_geom_bond_distance
_geom_bond_site_symmetry_2
Fe C2 1.876(14) .
Fe C4 1.892(12) .
Fe C1 1.911(11) .
Fe C5 1.924(13) .
Fe C6 1.929(14) .
Fe C3 1.934(13) .
Ni2 N10 2.050(9) .
Ni2 N10 2.050(9) 2
Ni2 N11 2.053(9) .
Ni2 N11 2.053(9) 2
Ni2 N1 2.126(8) .
Ni2 N1 2.126(8) 2
Ni3 N13 2.064(8) 2_665
Ni3 N13 2.064(8) .
Ni3 N14 2.066(8) .
Ni3 N14 2.066(8) 2_665
Ni3 N3 2.111(9) .
Ni3 N3 2.111(9) 2_665
Ni1 N8 2.072(10) 2_666
Ni1 N8 2.072(10) .
Ni1 N7 2.074(8) .
Ni1 N7 2.074(8) 2_666
Ni1 N4 2.139(10) 2_666
Ni1 N4 2.139(10) .
N5 C5 1.156(13) .
C2 N2 1.152(13) .
N1 C1 1.178(11) .
N4 C4 1.177(12) .
N3 C3 1.169(12) .
N10 C14 1.466(14) .
N10 C16 1.466(14) .
N13 C20 1.477(12) .
N13 C19 1.499(13) .
N8 C9 1.479(13) .
N8 C7 1.480(13) .
C6 N6 1.167(13) .
N11 C15 1.431(14) .
N11 C13 1.447(14) .
N9 C10 1.395(15) .
N9 C9 1.444(14) .
N9 C11 1.456(16) .
N7 C8 1.470(15) .
N7 C10 1.500(15) .
N14 C22 1.499(13) .
N14 C21 1.500(11) .
C16 N12 1.428(16) .
C20 C21 1.524(13) .
N15 C19 1.447(13) 2_665
N15 C23 1.455(12) .
N15 C22 1.459(13) .
N12 C15 1.444(15) .
N12 C17 1.494(16) .
C23 C24 1.519(16) .
C13 C14 1.509(17) 2
C19 N15 1.447(13) 2_665
C14 C13 1.509(17) 2
C8 C7 1.535(16) 2_666
C7 C8 1.535(16) 2_666
C17 C18 1.36(2) .
C11 C12 1.40(2) .
